data_4074083
loop_
_publ_author_name
'Coles, Martyn P.'
'S\"ozerli, Sebnem E.'
'Smith, J. David'
'Hitchcock, Peter B.'

_publ_section_title
;
 Metal Complexes of Guanidine-Substituted Alkyl Ligands: An Unsolvated
 Monomeric Two-Coordinate Organolithium
;
_journal_issue 27
_journal_name_full Organometallics
_journal_page_first 6691
_journal_paper_doi 10.1021/om700963c
_journal_volume 26
_journal_year 2007
_chemical_absolute_configuration ad
_chemical_compound_source 'synthesis as described'
_chemical_formula_moiety 'C16 H36 Li N3 Si3'
_chemical_formula_sum 'C16 H36 Li N3 Si3'
_chemical_formula_weight 361.69
_chemical_name_systematic
;
 ?
;
_space_group_IT_number 19
_symmetry_cell_setting orthorhombic
_symmetry_Int_Tables_number 19
_symmetry_space_group_name_Hall 'P 2ac 2ab'
_symmetry_space_group_name_H-M 'P 21 21 21'
_atom_sites_solution_hydrogens geom
_atom_sites_solution_primary direct
_atom_sites_solution_secondary difmap
_audit_conform_dict_location ftp://ftp.iucr.org/pub/cif_core.dic
_audit_conform_dict_name cif_core.dic
_audit_conform_dict_version 2.3
_audit_creation_date 2006-08-03T13:52:43-00:00
_audit_creation_method 'WinGX routine CIF_UPDATE'
_cell_angle_alpha 90
_cell_angle_beta 90
_cell_angle_gamma 90
_cell_formula_units_Z 4
_cell_length_a 8.9987(1)
_cell_length_b 12.0150(2)
_cell_length_c 20.4041(3)
_cell_measurement_reflns_used 19348
_cell_measurement_temperature 173(2)
_cell_measurement_theta_max 26.022
_cell_measurement_theta_min 3.395
_cell_measurement_wavelength 0.71073
_cell_volume 2206.08(5)
_computing_cell_refinement 'HKL Scalepack (Otwinowski & Minor 1997)'
_computing_data_collection 'Collect (Nonius BV, 1997-2000)'
_computing_data_reduction 'HKL Denzo and Scalepack (Otwinowski & Minor 1997)'
_computing_molecular_graphics 'Ortep-3 for Windows (Farrugia, 1997)'
_computing_publication_material 'WinGX publication routines (Farrugia, 1999)'
_computing_structure_refinement 'SHELXL-97 (Sheldrick, 1997)'
_computing_structure_solution 'SHELXS-86 (Sheldrick, 1986)'
_diffrn_ambient_temperature 173(2)
_diffrn_detector 'CCD plate'
_diffrn_detector_area_resol_mean 9
_diffrn_measured_fraction_theta_full 0.996
_diffrn_measured_fraction_theta_max 0.996
_diffrn_measurement_device '95mm CCD camera on \k-goniostat'
_diffrn_measurement_device_type KappaCCD
_diffrn_measurement_method 'CCD rotation images, thick slices'
_diffrn_orient_matrix_type 'by Nonius Collect from scalepack cell'
_diffrn_orient_matrix_UB_11 -0.792218E-1
_diffrn_orient_matrix_UB_12 0.211155E-1
_diffrn_orient_matrix_UB_13 0.320412E-1
_diffrn_orient_matrix_UB_21 0.771163E-1
_diffrn_orient_matrix_UB_22 0.324276E-1
_diffrn_orient_matrix_UB_23 0.296757E-1
_diffrn_orient_matrix_UB_31 -0.112352E-1
_diffrn_orient_matrix_UB_32 0.736865E-1
_diffrn_orient_matrix_UB_33 -0.222412E-1
_diffrn_radiation_monochromator graphite
_diffrn_radiation_probe x-ray
_diffrn_radiation_type MoK\a
_diffrn_radiation_wavelength 0.71073
_diffrn_reflns_av_R_equivalents 0.046
_diffrn_reflns_av_unetI/netI 0.0212
_diffrn_reflns_limit_h_max 11
_diffrn_reflns_limit_h_min -11
_diffrn_reflns_limit_k_max 14
_diffrn_reflns_limit_k_min -14
_diffrn_reflns_limit_l_max 24
_diffrn_reflns_limit_l_min -25
_diffrn_reflns_number 33530
_diffrn_reflns_theta_full 26.01
_diffrn_reflns_theta_max 26.01
_diffrn_reflns_theta_min 3.44
_diffrn_source 'Enraf Nonius FR590'
_exptl_absorpt_coefficient_mu 0.217
_exptl_absorpt_correction_type none
_exptl_crystal_colour colourless
_exptl_crystal_density_diffrn 1.089
_exptl_crystal_density_method 'not measured'
_exptl_crystal_description prism
_exptl_crystal_F_000 792
_exptl_crystal_size_max 0.4
_exptl_crystal_size_mid 0.35
_exptl_crystal_size_min 0.3
_refine_diff_density_max 0.212
_refine_diff_density_min -0.197
_refine_diff_density_rms 0.041
_refine_ls_abs_structure_details 'Flack H D (1983), Acta Cryst. A39, 876-881'
_refine_ls_abs_structure_Flack 0.01(9)
_refine_ls_extinction_method none
_refine_ls_goodness_of_fit_ref 1.056
_refine_ls_hydrogen_treatment mixed
_refine_ls_matrix_type full
_refine_ls_number_parameters 220
_refine_ls_number_reflns 4330
_refine_ls_number_restraints 0
_refine_ls_restrained_S_all 1.056
_refine_ls_R_factor_all 0.0287
_refine_ls_R_factor_gt 0.0266
_refine_ls_shift/su_max 0.001
_refine_ls_shift/su_mean 0
_refine_ls_structure_factor_coef Fsqd
_refine_ls_weighting_details 'calc w=1/[\s^2^(Fo^2^)+(0.0426P)^2^+0.4080P] where P=(Fo^2^+2Fc^2^)/3'
_refine_ls_weighting_scheme calc
_refine_ls_wR_factor_gt 0.0701
_refine_ls_wR_factor_ref 0.0715
_reflns_number_gt 4153
_reflns_number_total 4330
_reflns_threshold_expression >2sigma(I)
_cod_data_source_file om700963c-file002.cif
_cod_data_source_block (2)-aug206
_cod_database_code 4074083

loop_
_symmetry_equiv_pos_as_xyz
'x, y, z'
'-x+1/2, -y, z+1/2'
'x+1/2, -y+1/2, -z'
'-x, y+1/2, -z+1/2'

loop_
_atom_site_label
_atom_site_type_symbol
_atom_site_fract_x
_atom_site_fract_y
_atom_site_fract_z
_atom_site_U_iso_or_equiv
_atom_site_adp_type
_atom_site_occupancy
_atom_site_symmetry_multiplicity
_atom_site_calc_flag
_atom_site_refinement_flags
Li Li 0.4807(4) 0.6034(2) 0.15695(14) 0.0346(7) Uani 1 1 d .
Si1 Si 0.46186(4) 0.38072(3) 0.11058(2) 0.01990(10) Uani 1 1 d .
Si2 Si 0.18777(5) 0.46017(4) 0.18806(2) 0.02593(11) Uani 1 1 d .
Si3 Si 0.49069(5) 0.42685(3) 0.25939(2) 0.02267(10) Uani 1 1 d .
N1 N 0.43894(15) 0.46305(11) 0.03728(6) 0.0249(3) Uani 1 1 d .
N2 N 0.58582(17) 0.60758(12) 0.07474(7) 0.0321(3) Uani 1 1 d .
N3 N 0.57430(19) 0.56883(14) -0.03876(7) 0.0388(4) Uani 1 1 d .
C1 C 0.53575(18) 0.54914(13) 0.02522(7) 0.0271(3) Uani 1 1 d .
C2 C 0.3543(2) 0.42377(16) -0.01981(8) 0.0328(4) Uani 1 1 d .
H2B H 0.2891 0.484 -0.0362 0.039 Uiso 1 1 calc R
H2A H 0.2912 0.3598 -0.0072 0.039 Uiso 1 1 calc R
C3 C 0.4620(2) 0.38913(17) -0.07270(9) 0.0423(5) Uani 1 1 d .
H3B H 0.5292 0.3304 -0.056 0.051 Uiso 1 1 calc R
H3A H 0.4071 0.3591 -0.1109 0.051 Uiso 1 1 calc R
C4 C 0.5501(3) 0.4892(2) -0.09266(9) 0.0495(5) Uani 1 1 d .
H4B H 0.6478 0.4644 -0.1096 0.059 Uiso 1 1 calc R
H4A H 0.4975 0.5275 -0.1288 0.059 Uiso 1 1 calc R
C5 C 0.6607(3) 0.6660(2) -0.05733(11) 0.0599(6) Uani 1 1 d .
H5B H 0.6115 0.7035 -0.0947 0.072 Uiso 1 1 calc R
H5A H 0.7604 0.6417 -0.072 0.072 Uiso 1 1 calc R
C6 C 0.6778(3) 0.7475(2) -0.00205(13) 0.0605(6) Uani 1 1 d .
H6B H 0.5858 0.7921 0.0026 0.073 Uiso 1 1 calc R
H6A H 0.7611 0.7989 -0.0114 0.073 Uiso 1 1 calc R
C7 C 0.7080(2) 0.68451(17) 0.06052(11) 0.0443(5) Uani 1 1 d .
H7B H 0.8019 0.6423 0.0562 0.053 Uiso 1 1 calc R
H7A H 0.7193 0.7377 0.0972 0.053 Uiso 1 1 calc R
C8 C 0.39085(16) 0.44902(12) 0.18340(7) 0.0195(3) Uani 1 1 d .
C9 C 0.66518(18) 0.34447(16) 0.11137(9) 0.0327(4) Uani 1 1 d .
H9C H 0.724 0.4125 0.1166 0.049 Uiso 1 1 calc R
H9B H 0.6918 0.3082 0.07 0.049 Uiso 1 1 calc R
H9A H 0.6857 0.2938 0.1479 0.049 Uiso 1 1 calc R
C10 C 0.3695(2) 0.24388(14) 0.09085(9) 0.0352(4) Uani 1 1 d .
H10C H 0.3837 0.1921 0.1274 0.053 Uiso 1 1 calc R
H10B H 0.4137 0.2125 0.0511 0.053 Uiso 1 1 calc R
H10A H 0.2629 0.256 0.0838 0.053 Uiso 1 1 calc R
C11 C 0.09437(19) 0.47008(19) 0.10535(10) 0.0429(5) Uani 1 1 d .
H11C H 0.1307 0.5362 0.0822 0.064 Uiso 1 1 calc R
H11B H -0.0134 0.4758 0.1113 0.064 Uiso 1 1 calc R
H11A H 0.1174 0.4034 0.0796 0.064 Uiso 1 1 calc R
C12 C 0.0974(2) 0.33901(16) 0.23122(11) 0.0445(5) Uani 1 1 d .
H12C H 0.1208 0.27 0.2078 0.067 Uiso 1 1 calc R
H12B H -0.0105 0.3498 0.232 0.067 Uiso 1 1 calc R
H12A H 0.135 0.3343 0.2762 0.067 Uiso 1 1 calc R
C13 C 0.1214(2) 0.59038(16) 0.23056(11) 0.0428(5) Uani 1 1 d .
H13C H 0.1592 0.5916 0.2756 0.064 Uiso 1 1 calc R
H13B H 0.0125 0.5913 0.2313 0.064 Uiso 1 1 calc R
H13A H 0.1579 0.6559 0.2069 0.064 Uiso 1 1 calc R
C14 C 0.5168(3) 0.27576(14) 0.28488(9) 0.0337(4) Uani 1 1 d .
H14A H 0.571(2) 0.2735(17) 0.3256(10) 0.037(5) Uiso 1 1 d .
H14B H 0.425(3) 0.242(2) 0.2915(11) 0.053(7) Uiso 1 1 d .
H14C H 0.569(2) 0.2351(19) 0.2565(11) 0.043(6) Uiso 1 1 d .
C15 C 0.3999(2) 0.48730(16) 0.33467(8) 0.0377(4) Uani 1 1 d .
H15C H 0.3899 0.568 0.3295 0.057 Uiso 1 1 calc R
H15B H 0.4613 0.4712 0.3732 0.057 Uiso 1 1 calc R
H15A H 0.3013 0.4541 0.3404 0.057 Uiso 1 1 calc R
C16 C 0.6842(2) 0.48827(16) 0.25873(9) 0.0357(4) Uani 1 1 d .
H16C H 0.7422 0.4544 0.2233 0.053 Uiso 1 1 calc R
H16B H 0.7328 0.4734 0.3008 0.053 Uiso 1 1 calc R
H16A H 0.678 0.5688 0.2517 0.053 Uiso 1 1 calc R

loop_
_atom_site_aniso_label
_atom_site_aniso_U_11
_atom_site_aniso_U_22
_atom_site_aniso_U_33
_atom_site_aniso_U_23
_atom_site_aniso_U_13
_atom_site_aniso_U_12
Li 0.0523(19) 0.0226(13) 0.0288(14) -0.0023(11) 0.0076(13) -0.0080(13)
Si1 0.0218(2) 0.01767(18) 0.0202(2) -0.00176(15) -0.00038(16) -0.00001(16)
Si2 0.0209(2) 0.0224(2) 0.0345(2) 0.00309(18) 0.00537(18) 0.00126(17)
Si3 0.0303(2) 0.01900(19) 0.0187(2) 0.00039(15) -0.00042(16) 0.00157(16)
N1 0.0298(7) 0.0275(7) 0.0174(6) -0.0015(5) -0.0006(5) -0.0032(6)
N2 0.0395(8) 0.0292(7) 0.0275(7) -0.0007(6) 0.0055(6) -0.0116(6)
N3 0.0509(9) 0.0417(9) 0.0237(7) 0.0057(6) 0.0090(7) -0.0056(7)
C1 0.0313(8) 0.0265(8) 0.0235(8) 0.0031(6) 0.0047(6) 0.0023(7)
C2 0.0368(9) 0.0401(9) 0.0214(8) -0.0018(7) -0.0072(7) 0.0008(8)
C3 0.0531(12) 0.0502(11) 0.0237(9) -0.0097(8) -0.0014(8) 0.0025(10)
C4 0.0640(14) 0.0636(14) 0.0209(9) -0.0026(8) 0.0066(9) 0.0001(11)
C5 0.0786(17) 0.0603(14) 0.0408(12) 0.0185(11) 0.0124(12) -0.0178(13)
C6 0.0693(16) 0.0462(12) 0.0660(15) 0.0183(11) 0.0089(13) -0.0210(12)
C7 0.0465(11) 0.0402(10) 0.0460(12) 0.0019(9) 0.0076(9) -0.0181(10)
C8 0.0196(7) 0.0188(8) 0.0202(7) 0.0010(6) 0.0018(6) -0.0005(6)
C9 0.0275(8) 0.0380(9) 0.0325(9) -0.0049(8) 0.0013(7) 0.0082(7)
C10 0.0450(10) 0.0218(8) 0.0387(10) -0.0035(7) -0.0052(8) -0.0037(8)
C11 0.0224(9) 0.0516(12) 0.0546(12) 0.0074(10) -0.0050(8) 0.0043(8)
C12 0.0317(10) 0.0351(10) 0.0666(14) 0.0107(10) 0.0133(9) -0.0055(8)
C13 0.0358(10) 0.0358(10) 0.0567(12) -0.0027(9) 0.0126(9) 0.0105(8)
C14 0.0496(12) 0.0239(8) 0.0276(9) 0.0036(7) -0.0047(9) 0.0057(8)
C15 0.0522(12) 0.0351(10) 0.0259(9) -0.0046(7) 0.0061(8) 0.0018(8)
C16 0.0341(9) 0.0403(10) 0.0326(9) -0.0048(8) -0.0085(8) -0.0018(8)

loop_
_atom_type_symbol
_atom_type_description
_atom_type_scat_dispersion_real
_atom_type_scat_dispersion_imag
_atom_type_scat_source
C C 0.0033 0.0016 'International Tables Vol C Tables 4.2.6.8 and 6.1.1.4'
H H 0 0 'International Tables Vol C Tables 4.2.6.8 and 6.1.1.4'
Li Li -0.0003 0.0001 'International Tables Vol C Tables 4.2.6.8 and 6.1.1.4'
N N 0.0061 0.0033 'International Tables Vol C Tables 4.2.6.8 and 6.1.1.4'
Si Si 0.0817 0.0704 'International Tables Vol C Tables 4.2.6.8 and 6.1.1.4'

loop_
_geom_angle_atom_site_label_1
_geom_angle_atom_site_label_2
_geom_angle_atom_site_label_3
_geom_angle
_geom_angle_site_symmetry_1
_geom_angle_site_symmetry_3
N2 Li C8 115.91(14) . .
N2 Li C14 113.95(14) . 4_655
C8 Li C14 130.08(15) . 4_655
N1 Si1 C8 112.99(6) . .
N1 Si1 C9 104.19(8) . .
C8 Si1 C9 116.14(8) . .
N1 Si1 C10 104.50(7) . .
C8 Si1 C10 114.46(8) . .
C9 Si1 C10 103.23(9) . .
C8 Si2 C12 113.42(8) . .
C8 Si2 C13 113.58(8) . .
C12 Si2 C13 106.80(9) . .
C8 Si2 C11 113.66(8) . .
C12 Si2 C11 105.90(10) . .
C13 Si2 C11 102.56(10) . .
C8 Si3 C15 115.19(8) . .
C8 Si3 C16 113.15(8) . .
C15 Si3 C16 104.75(9) . .
C8 Si3 C14 115.81(8) . .
C15 Si3 C14 101.44(9) . .
C16 Si3 C14 105.09(9) . .
C1 N1 C2 115.35(13) . .
C1 N1 Si1 119.23(11) . .
C2 N1 Si1 122.69(11) . .
C1 N2 C7 116.31(14) . .
C1 N2 Li 119.26(14) . .
C7 N2 Li 123.86(15) . .
C1 N3 C5 121.49(16) . .
C1 N3 C4 124.10(15) . .
C5 N3 C4 113.98(16) . .
N2 C1 N3 123.69(15) . .
N2 C1 N1 118.89(13) . .
N3 C1 N1 117.43(14) . .
N1 C2 C3 108.84(14) . .
N1 C2 H2B 109.9 . .
C3 C2 H2B 109.9 . .
N1 C2 H2A 109.9 . .
C3 C2 H2A 109.9 . .
H2B C2 H2A 108.3 . .
C4 C3 C2 108.26(16) . .
C4 C3 H3B 110 . .
C2 C3 H3B 110 . .
C4 C3 H3A 110 . .
C2 C3 H3A 110 . .
H3B C3 H3A 108.4 . .
N3 C4 C3 113.39(15) . .
N3 C4 H4B 108.9 . .
C3 C4 H4B 108.9 . .
N3 C4 H4A 108.9 . .
C3 C4 H4A 108.9 . .
H4B C4 H4A 107.7 . .
N3 C5 C6 112.51(18) . .
N3 C5 H5B 109.1 . .
C6 C5 H5B 109.1 . .
N3 C5 H5A 109.1 . .
C6 C5 H5A 109.1 . .
H5B C5 H5A 107.8 . .
C5 C6 C7 109.07(19) . .
C5 C6 H6B 109.9 . .
C7 C6 H6B 109.9 . .
C5 C6 H6A 109.9 . .
C7 C6 H6A 109.9 . .
H6B C6 H6A 108.3 . .
N2 C7 C6 110.44(18) . .
N2 C7 H7B 109.6 . .
C6 C7 H7B 109.6 . .
N2 C7 H7A 109.6 . .
C6 C7 H7A 109.6 . .
H7B C7 H7A 108.1 . .
Si3 C8 Si1 117.38(8) . .
Si3 C8 Si2 117.41(8) . .
Si1 C8 Si2 115.24(8) . .
Si3 C8 Li 99.16(11) . .
Si1 C8 Li 93.07(10) . .
Si2 C8 Li 109.47(12) . .
Si1 C9 H9C 109.5 . .
Si1 C9 H9B 109.5 . .
H9C C9 H9B 109.5 . .
Si1 C9 H9A 109.5 . .
H9C C9 H9A 109.5 . .
H9B C9 H9A 109.5 . .
Si1 C10 H10C 109.5 . .
Si1 C10 H10B 109.5 . .
H10C C10 H10B 109.5 . .
Si1 C10 H10A 109.5 . .
H10C C10 H10A 109.5 . .
H10B C10 H10A 109.5 . .
Si2 C11 H11C 109.5 . .
Si2 C11 H11B 109.5 . .
H11C C11 H11B 109.5 . .
Si2 C11 H11A 109.5 . .
H11C C11 H11A 109.5 . .
H11B C11 H11A 109.5 . .
Si2 C12 H12C 109.5 . .
Si2 C12 H12B 109.5 . .
H12C C12 H12B 109.5 . .
Si2 C12 H12A 109.5 . .
H12C C12 H12A 109.5 . .
H12B C12 H12A 109.5 . .
Si2 C13 H13C 109.5 . .
Si2 C13 H13B 109.5 . .
H13C C13 H13B 109.5 . .
Si2 C13 H13A 109.5 . .
H13C C13 H13A 109.5 . .
H13B C13 H13A 109.5 . .
Si3 C14 Li 164.72(13) . 4_645
Si3 C14 H14A 108.9(12) . .
Li C14 H14A 62.8(12) 4_645 .
Si3 C14 H14B 110.0(15) . .
Li C14 H14B 63.9(15) 4_645 .
H14A C14 H14B 108.3(18) . .
Si3 C14 H14C 114.3(14) . .
Li C14 H14C 80.9(14) 4_645 .
H14A C14 H14C 106.2(18) . .
H14B C14 H14C 109(2) . .
Si3 C15 H15C 109.5 . .
Si3 C15 H15B 109.5 . .
H15C C15 H15B 109.5 . .
Si3 C15 H15A 109.5 . .
H15C C15 H15A 109.5 . .
H15B C15 H15A 109.5 . .
Si3 C16 H16C 109.5 . .
Si3 C16 H16B 109.5 . .
H16C C16 H16B 109.5 . .
Si3 C16 H16A 109.5 . .
H16C C16 H16A 109.5 . .
H16B C16 H16A 109.5 . .

loop_
_geom_bond_atom_site_label_1
_geom_bond_atom_site_label_2
_geom_bond_distance
_geom_bond_site_symmetry_2
Li N2 1.926(3) .
Li C8 2.094(3) .
Li C14 2.387(3) 4_655
Si1 N1 1.8050(13) .
Si1 C8 1.8136(15) .
Si1 C9 1.8808(16) .
Si1 C10 1.8860(17) .
Si2 C8 1.8349(15) .
Si2 C12 1.8857(19) .
Si2 C13 1.8859(19) .
Si2 C11 1.889(2) .
Si3 C8 1.8117(15) .
Si3 C15 1.8854(18) .
Si3 C16 1.8917(18) .
Si3 C14 1.9030(17) .
N1 C1 1.375(2) .
N1 C2 1.469(2) .
N2 C1 1.310(2) .
N2 C7 1.465(2) .
N3 C1 1.371(2) .
N3 C5 1.453(3) .
N3 C4 1.474(2) .
C2 C3 1.509(3) .
C2 H2B 0.99 .
C2 H2A 0.99 .
C3 C4 1.496(3) .
C3 H3B 0.99 .
C3 H3A 0.99 .
C4 H4B 0.99 .
C4 H4A 0.99 .
C5 C6 1.502(4) .
C5 H5B 0.99 .
C5 H5A 0.99 .
C6 C7 1.509(3) .
C6 H6B 0.99 .
C6 H6A 0.99 .
C7 H7B 0.99 .
C7 H7A 0.99 .
C9 H9C 0.98 .
C9 H9B 0.98 .
C9 H9A 0.98 .
C10 H10C 0.98 .
C10 H10B 0.98 .
C10 H10A 0.98 .
C11 H11C 0.98 .
C11 H11B 0.98 .
C11 H11A 0.98 .
C12 H12C 0.98 .
C12 H12B 0.98 .
C12 H12A 0.98 .
C13 H13C 0.98 .
C13 H13B 0.98 .
C13 H13A 0.98 .
C14 Li 2.387(3) 4_645
C14 H14A 0.96(2) .
C14 H14B 0.93(3) .
C14 H14C 0.89(2) .
C15 H15C 0.98 .
C15 H15B 0.98 .
C15 H15A 0.98 .
C16 H16C 0.98 .
C16 H16B 0.98 .
C16 H16A 0.98 .
